data_1536146
loop_
_publ_author_name
'Jeitschko, W.'
'Kaiser, J.W.'
'Haase, M.G.'

_publ_section_title
;
 A Variety of Different Occupancies in Isotypic Compounds: Ternary
 Antimonides and Bismuthides with the Ideal Formulas T5T'Sb3 and T5T'Bi3
 (T = Ti, Zr, Hf: T' = Late Transition Metals) and the Binary Antimonide
 Ti4.80Sb3.29, All Crystallizing with "Filled" Mn5Si3 (Hf5CuSn3) Type
 Structure and Structure Refinement of Ti5Sb2.85 with beta- Yb5Sb3 Type
 Structure
;
_journal_name_full 'Zeitschrift fuer Anorganische und Allgemeine Chemie'
_journal_page_first 10
_journal_page_last 2369
_journal_volume 627
_journal_year 2001
_chemical_formula_sum 'Bi3.0764 Ti4.5906 Zn0.958'
_chemical_name_systematic 'Bi3 Ti4.59 Zn'
_space_group_IT_number 193
_symmetry_space_group_name_Hall '-P 6c 2'
_symmetry_space_group_name_H-M 'P 63/m c m'
_cell_angle_alpha 90
_cell_angle_beta 90
_cell_angle_gamma 120
_cell_formula_units_Z 2
_cell_length_a 8.146
_cell_length_b 8.146
_cell_length_c 5.68
_cell_volume 326.413
_citation_journal_id_ASTM ZAACAB
_cod_data_source_file Jeitschko_ZAACAB_2001_220.cif
_cod_data_source_block Bi3.0764Ti4.5906Zn0.958
_cod_original_cell_volume 326.4132
_cod_database_code 1536146

loop_
_symmetry_equiv_pos_as_xyz
x,y,z
x-y,x,z+1/2
-y,x-y,z
-x,-y,z+1/2
-x+y,-x,z
y,-x+y,z+1/2
-y,-x,-z
x-y,-y,-z+1/2
x,x-y,-z
y,x,-z+1/2
-x+y,y,-z
-x,-x+y,-z+1/2
-x,-y,-z
-x+y,-x,-z-1/2
y,-x+y,-z
x,y,-z-1/2
x-y,x,-z
-y,x-y,-z-1/2
y,x,z
-x+y,y,z-1/2
-x,-x+y,z
-y,-x,z-1/2
x-y,-y,z
x,x-y,z-1/2

loop_
_atom_site_label
_atom_site_type_symbol
_atom_site_fract_x
_atom_site_fract_y
_atom_site_fract_z
_atom_site_occupancy
_atom_site_U_iso_or_equiv
Bi2 Bi 0 0 0 0.042 0.0
Ti2 Ti 0.3333 0.6667 0 0.9828 0.0
Bi3 Bi 0.6259 0 0.25 1 0.0
Zn1 Zn 0 0 0 0.958 0.0
Bi1 Bi 0.3333 0.6667 0 0.0172 0.0
Ti1 Ti 0.27325 0 0.25 0.875 0.0
